data_1547136
loop_
_publ_author_name
'Su, Yuanting'
'Li, Yongxin'
'Ganguly, Rakesh'
'Kinjo, Rei'

_publ_section_title
;
 Crystalline Boron-linked Tetraaminoethylene Radical Cations
;
_journal_name_full 'Chem. Sci.'
_journal_paper_doi 10.1039/C7SC03528D
_journal_year 2017
_chemical_formula_sum 'C52 H56 B2 Br2 Cl6 N4'
_chemical_formula_weight 1131.14
_space_group_crystal_system triclinic
_space_group_IT_number 2
_space_group_name_Hall '-P 1'
_space_group_name_H-M_alt 'P -1'
_symmetry_space_group_name_Hall '-P 1'
_symmetry_space_group_name_H-M 'P -1'
_atom_sites_solution_hydrogens geom
_audit_update_record
;
2017-05-08 deposited with the CCDC.
2017-09-12 downloaded from the CCDC.
;
_cell_angle_alpha 81.176(4)
_cell_angle_beta 78.995(4)
_cell_angle_gamma 73.107(4)
_cell_formula_units_Z 1
_cell_length_a 9.2160(12)
_cell_length_b 10.4837(15)
_cell_length_c 14.3635(19)
_cell_measurement_reflns_used 3323
_cell_measurement_temperature 103.(2)
_cell_measurement_theta_max 22.9083
_cell_measurement_theta_min 2.3788
_cell_volume 1296.4(3)
_computing_cell_refinement 'SAINT V8.34A (Bruker AXS Inc., 2013)'
_computing_data_collection 'APEX3 (Bruker AXS Inc., 2015)'
_computing_data_reduction 'SAINT V8.34A (Bruker AXS Inc., 2013)'
_computing_molecular_graphics 'XP (Bruker AXS Inc., 2015)'
_computing_publication_material 'APEX3 (Bruker AXS Inc., 2015)'
_computing_structure_refinement 'SHELXL-2014/7 (Sheldrick, 2014)'
_computing_structure_solution 'XT, VERSION 2014/4'
_diffrn_ambient_temperature 103.(2)
_diffrn_detector_area_resol_mean 8.3333
_diffrn_measured_fraction_theta_full 0.988
_diffrn_measured_fraction_theta_max 0.988
_diffrn_measurement_device_type 'CCD area detector'
_diffrn_measurement_method 'phi and omega scans'
_diffrn_radiation_monochromator graphite
_diffrn_radiation_type MoK\a
_diffrn_radiation_wavelength 0.71073
_diffrn_reflns_av_R_equivalents 0.0963
_diffrn_reflns_av_unetI/netI 0.1154
_diffrn_reflns_limit_h_max 12
_diffrn_reflns_limit_h_min -12
_diffrn_reflns_limit_k_max 14
_diffrn_reflns_limit_k_min -14
_diffrn_reflns_limit_l_max 19
_diffrn_reflns_limit_l_min -19
_diffrn_reflns_number 27435
_diffrn_reflns_theta_full 29.20
_diffrn_reflns_theta_max 29.20
_diffrn_reflns_theta_min 2.04
_diffrn_source 'fine-focus sealed tube'
_diffrn_source_type 'Bruker KappaCCD'
_exptl_absorpt_coefficient_mu 1.912
_exptl_absorpt_correction_T_max 0.83
_exptl_absorpt_correction_T_min 0.53
_exptl_absorpt_correction_type multi-scan
_exptl_absorpt_process_details
;
SADABS-2014/5 - Bruker AXS area detector scaling and absorption correction
;
_exptl_crystal_colour colourless
_exptl_crystal_density_diffrn 1.449
_exptl_crystal_density_method 'not measured'
_exptl_crystal_description block
_exptl_crystal_F_000 578
_exptl_crystal_size_max 0.400
_exptl_crystal_size_mid 0.280
_exptl_crystal_size_min 0.100
_refine_diff_density_max 0.913
_refine_diff_density_min -0.722
_refine_ls_extinction_method none
_refine_ls_goodness_of_fit_ref 0.999
_refine_ls_hydrogen_treatment constr
_refine_ls_matrix_type full
_refine_ls_number_parameters 304
_refine_ls_number_reflns 6956
_refine_ls_number_restraints 0
_refine_ls_restrained_S_all 0.999
_refine_ls_R_factor_all 0.1048
_refine_ls_R_factor_gt 0.0500
_refine_ls_shift/su_max 0.001
_refine_ls_shift/su_mean 0.000
_refine_ls_structure_factor_coef Fsqd
_refine_ls_weighting_details 'w=1/[\s^2^(Fo^2^)+(0.0357P)^2^] where P=(Fo^2^+2Fc^2^)/3'
_refine_ls_weighting_scheme calc
_refine_ls_wR_factor_gt 0.0908
_refine_ls_wR_factor_ref 0.1057
_reflns_number_gt 4434
_reflns_number_total 6956
_reflns_threshold_expression 'I > 2\s(I)'
_cod_data_source_file c7sc03528d2.cif
_cod_data_source_block I
_cod_depositor_comments
;
The following automatic conversions were performed:

'_exptl_absorpt_correction_type' value 'Multi-Scan' changed to
'multi-scan' according to
/home/data/users/saulius/crontab/automatic-downloads/rss-feeds/RSC/lib/dictionaries/cif_core.dic
dictionary named 'cif_core.dic' version 2.4.2 from 2011-04-26.

Automatic conversion script
Id: cif_fix_values 4973 2017-02-22 13:04:09Z antanas 
;
_cod_database_code 1547136

loop_
_space_group_symop_operation_xyz
'x, y, z'
'-x, -y, -z'

loop_
_atom_site_type_symbol
_atom_site_label
_atom_site_fract_x
_atom_site_fract_y
_atom_site_fract_z
_atom_site_U_iso_or_equiv
_atom_site_adp_type
_atom_site_calc_flag
_atom_site_refinement_flags_adp
_atom_site_refinement_flags_posn
_atom_site_occupancy
B B1 0.0686(4) 0.8535(3) 0.6257(3) 0.0156(8) Uani d . . 1
Br Br1 0.24382(4) 0.90092(3) 0.67753(2) 0.01857(10) Uani d . . 1
C C1 0.1962(3) 0.9635(3) 0.3067(2) 0.0127(6) Uani d . . 1
C C2 0.3301(3) 0.9992(3) 0.3114(2) 0.0161(7) Uani d . . 1
C C3 0.3340(4) 1.0908(3) 0.3817(2) 0.0215(7) Uani d . . 1
H H3A 0.4399 1.0939 0.3793 0.032 Uiso calc U R 1
H H3B 0.2946 1.0569 0.4461 0.032 Uiso calc U R 1
H H3C 0.27 1.1811 0.3653 0.032 Uiso calc U R 1
C C4 0.4602(3) 0.9526(3) 0.2462(2) 0.0191(7) Uani d . . 1
H H4 0.5512 0.9765 0.2485 0.023 Uiso calc U R 1
C C5 0.4615(4) 0.8720(3) 0.1775(2) 0.0192(7) Uani d . . 1
C C6 0.6060(4) 0.8210(4) 0.1078(3) 0.0326(9) Uani d . . 1
H H6A 0.6203 0.726 0.1022 0.049 Uiso calc U R 1
H H6B 0.6947 0.8317 0.131 0.049 Uiso calc U R 1
H H6C 0.5964 0.8723 0.0452 0.049 Uiso calc U R 1
C C7 0.3271(4) 0.8402(3) 0.1745(2) 0.0182(7) Uani d . . 1
H H7 0.3267 0.7857 0.1275 0.022 Uiso calc U R 1
C C8 0.1918(3) 0.8847(3) 0.2377(2) 0.0147(7) Uani d . . 1
C C9 0.0509(3) 0.8464(3) 0.2274(2) 0.0188(7) Uani d . . 1
H H9A -0.0024 0.9098 0.1793 0.028 Uiso calc U R 1
H H9B -0.0177 0.8486 0.2887 0.028 Uiso calc U R 1
H H9C 0.0809 0.7558 0.2076 0.028 Uiso calc U R 1
C C10 0.2115(3) 0.7285(3) 0.4622(2) 0.0138(6) Uani d . . 1
C C11 0.3704(3) 0.6951(3) 0.4386(2) 0.0153(7) Uani d . . 1
C C12 0.4733(3) 0.7574(3) 0.4754(2) 0.0226(8) Uani d . . 1
H H12A 0.4149 0.8463 0.4941 0.034 Uiso calc U R 1
H H12B 0.5594 0.7659 0.4253 0.034 Uiso calc U R 1
H H12C 0.5126 0.7004 0.5308 0.034 Uiso calc U R 1
C C13 0.4376(4) 0.5957(3) 0.3764(2) 0.0197(7) Uani d . . 1
H H13 0.5461 0.5717 0.3588 0.024 Uiso calc U R 1
C C14 0.3536(4) 0.5310(3) 0.3393(2) 0.0201(7) Uani d . . 1
C C15 0.4302(4) 0.4338(3) 0.2659(2) 0.0258(8) Uani d . . 1
H H15A 0.4485 0.4837 0.2033 0.039 Uiso calc U R 1
H H15B 0.3636 0.3771 0.2633 0.039 Uiso calc U R 1
H H15C 0.5283 0.3775 0.2834 0.039 Uiso calc U R 1
C C16 0.1965(4) 0.5617(3) 0.3699(2) 0.0185(7) Uani d . . 1
H H16 0.1376 0.5146 0.3482 0.022 Uiso calc U R 1
C C17 0.1226(3) 0.6591(3) 0.4312(2) 0.0159(7) Uani d . . 1
C C18 -0.0482(3) 0.6892(3) 0.4619(2) 0.0182(7) Uani d . . 1
H H18A -0.0884 0.6286 0.4349 0.027 Uiso calc U R 1
H H18B -0.0967 0.7822 0.4393 0.027 Uiso calc U R 1
H H18C -0.0708 0.6766 0.5317 0.027 Uiso calc U R 1
C C19 0.0413(3) 0.7243(3) 0.6938(2) 0.0142(6) Uani d . . 1
C C20 0.1366(4) 0.5965(3) 0.6781(2) 0.0210(7) Uani d . . 1
H H20 0.2097 0.5856 0.6215 0.025 Uiso calc U R 1
C C21 0.1280(4) 0.4848(3) 0.7425(2) 0.0229(8) Uani d . . 1
H H21 0.1949 0.3994 0.7296 0.027 Uiso calc U R 1
C C22 0.0223(4) 0.4976(3) 0.8251(2) 0.0235(8) Uani d . . 1
H H22 0.0157 0.4213 0.8692 0.028 Uiso calc U R 1
C C23 -0.0727(4) 0.6212(3) 0.8428(2) 0.0280(8) Uani d . . 1
H H23 -0.1456 0.631 0.8996 0.034 Uiso calc U R 1
C C24 -0.0632(4) 0.7335(3) 0.7778(2) 0.0257(8) Uani d . . 1
H H24 -0.1301 0.8186 0.7915 0.031 Uiso calc U R 1
C C25 0.7534(4) 0.2727(3) 0.0840(2) 0.0304(9) Uani d . . 1
H H25 0.7663 0.2846 0.1494 0.037 Uiso calc U R 1
C C26 0.0576(3) 0.9557(3) 0.4680(2) 0.0112(6) Uani d . . 1
Cl Cl1 0.71273(11) 0.42957(9) 0.01780(7) 0.0406(3) Uani d . . 1
Cl Cl2 0.92478(13) 0.16664(10) 0.03053(7) 0.0504(3) Uani d . . 1
Cl Cl3 0.59988(13) 0.20053(10) 0.09388(7) 0.0461(3) Uani d . . 1
N N1 0.0649(3) 1.0119(2) 0.37855(16) 0.0111(5) Uani d . . 1
N N2 0.1251(3) 0.8424(2) 0.51519(17) 0.0117(5) Uani d . . 1

loop_
_atom_site_aniso_label
_atom_site_aniso_U_11
_atom_site_aniso_U_22
_atom_site_aniso_U_33
_atom_site_aniso_U_12
_atom_site_aniso_U_13
_atom_site_aniso_U_23
B1 0.0155(19) 0.0149(18) 0.0162(19) -0.0050(15) -0.0017(15) -0.0006(15)
Br1 0.01624(17) 0.02222(18) 0.01883(18) -0.00707(13) -0.00401(13) -0.00156(13)
C1 0.0148(16) 0.0143(15) 0.0085(15) -0.0050(13) 0.0017(12) -0.0017(12)
C2 0.0145(16) 0.0182(16) 0.0159(17) -0.0061(13) -0.0004(13) -0.0016(13)
C3 0.0162(17) 0.0260(18) 0.0261(19) -0.0107(15) 0.0003(14) -0.0087(15)
C4 0.0151(17) 0.0206(17) 0.0207(18) -0.0072(14) 0.0016(14) -0.0002(14)
C5 0.0188(18) 0.0191(17) 0.0168(18) -0.0048(14) 0.0030(14) -0.0006(13)
C6 0.025(2) 0.040(2) 0.030(2) -0.0065(17) 0.0057(17) -0.0127(18)
C7 0.0266(19) 0.0143(16) 0.0136(17) -0.0045(14) -0.0014(14) -0.0051(13)
C8 0.0194(17) 0.0130(15) 0.0113(16) -0.0043(13) -0.0034(13) 0.0005(12)
C9 0.0233(18) 0.0199(17) 0.0151(17) -0.0078(14) -0.0024(14) -0.0042(13)
C10 0.0173(17) 0.0103(15) 0.0131(16) -0.0048(13) -0.0005(13) 0.0007(12)
C11 0.0148(16) 0.0159(16) 0.0131(16) -0.0032(13) -0.0006(13) 0.0016(13)
C12 0.0136(17) 0.0312(19) 0.0228(19) -0.0044(15) -0.0024(14) -0.0058(15)
C13 0.0169(17) 0.0167(16) 0.0186(18) 0.0030(14) 0.0015(14) -0.0012(13)
C14 0.0263(19) 0.0130(16) 0.0171(18) -0.0030(14) -0.0003(15) 0.0020(13)
C15 0.029(2) 0.0177(18) 0.025(2) 0.0009(15) 0.0012(16) -0.0070(15)
C16 0.0243(19) 0.0140(16) 0.0174(17) -0.0082(14) -0.0011(14) 0.0008(13)
C17 0.0169(17) 0.0100(15) 0.0172(17) -0.0002(13) -0.0006(14) 0.0005(13)
C18 0.0190(17) 0.0175(16) 0.0206(18) -0.0090(14) -0.0007(14) -0.0047(14)
C19 0.0115(16) 0.0167(16) 0.0152(17) -0.0057(13) -0.0024(13) 0.0005(13)
C20 0.0182(18) 0.0209(17) 0.0191(18) -0.0024(14) 0.0035(14) -0.0009(14)
C21 0.027(2) 0.0150(16) 0.0231(19) -0.0023(15) -0.0031(15) 0.0002(14)
C22 0.028(2) 0.0203(18) 0.0240(19) -0.0133(16) -0.0042(16) 0.0051(15)
C23 0.030(2) 0.0246(19) 0.024(2) -0.0094(17) 0.0093(16) 0.0006(15)
C24 0.027(2) 0.0158(17) 0.026(2) -0.0018(15) 0.0055(16) 0.0023(14)
C25 0.049(2) 0.0242(19) 0.0162(19) -0.0113(18) -0.0017(17) 0.0007(15)
C26 0.0089(15) 0.0139(15) 0.0140(16) -0.0057(12) -0.0027(12) -0.0048(12)
Cl1 0.0449(6) 0.0284(5) 0.0407(6) -0.0089(5) 0.0010(5) 0.0088(4)
Cl2 0.0638(8) 0.0420(6) 0.0296(6) 0.0142(5) -0.0064(5) -0.0125(5)
Cl3 0.0742(8) 0.0498(6) 0.0268(5) -0.0383(6) -0.0055(5) -0.0024(5)
N1 0.0129(13) 0.0131(13) 0.0086(13) -0.0046(10) -0.0033(10) -0.0010(10)
N2 0.0103(13) 0.0122(13) 0.0120(13) -0.0025(10) -0.0010(10) -0.0014(10)

loop_
_atom_type_symbol
_atom_type_description
_atom_type_scat_dispersion_real
_atom_type_scat_dispersion_imag
_atom_type_scat_source
C C 0.0033 0.0016 'International Tables Vol C Tables 4.2.6.8 and 6.1.1.4'
H H 0.0000 0.0000 'International Tables Vol C Tables 4.2.6.8 and 6.1.1.4'
B B 0.0013 0.0007 'International Tables Vol C Tables 4.2.6.8 and 6.1.1.4'
N N 0.0061 0.0033 'International Tables Vol C Tables 4.2.6.8 and 6.1.1.4'
Br Br -0.2901 2.4595 'International Tables Vol C Tables 4.2.6.8 and 6.1.1.4'
Cl Cl 0.1484 0.1585 'International Tables Vol C Tables 4.2.6.8 and 6.1.1.4'

loop_
_geom_angle_atom_site_label_1
_geom_angle_atom_site_label_2
_geom_angle_atom_site_label_3
_geom_angle_site_symmetry_1
_geom_angle_site_symmetry_3
_geom_angle
N1 B1 N2 2_576 . 99.8(2)
N1 B1 C19 2_576 . 120.5(3)
N2 B1 C19 . . 119.2(3)
N1 B1 Br1 2_576 . 105.35(19)
N2 B1 Br1 . . 106.11(19)
C19 B1 Br1 . . 104.4(2)
C8 C1 C2 . . 121.5(3)
C8 C1 N1 . . 122.7(3)
C2 C1 N1 . . 115.8(2)
C4 C2 C1 . . 118.3(3)
C4 C2 C3 . . 119.5(3)
C1 C2 C3 . . 122.1(3)
C2 C4 C5 . . 122.0(3)
C7 C5 C4 . . 118.0(3)
C7 C5 C6 . . 121.2(3)
C4 C5 C6 . . 120.9(3)
C5 C7 C8 . . 122.9(3)
C1 C8 C7 . . 117.3(3)
C1 C8 C9 . . 123.9(3)
C7 C8 C9 . . 118.8(3)
C11 C10 C17 . . 121.8(3)
C11 C10 N2 . . 122.5(3)
C17 C10 N2 . . 115.6(3)
C10 C11 C13 . . 116.8(3)
C10 C11 C12 . . 124.6(3)
C13 C11 C12 . . 118.5(3)
C14 C13 C11 . . 123.2(3)
C13 C14 C16 . . 117.7(3)
C13 C14 C15 . . 120.9(3)
C16 C14 C15 . . 121.4(3)
C17 C16 C14 . . 122.0(3)
C16 C17 C10 . . 118.3(3)
C16 C17 C18 . . 120.0(3)
C10 C17 C18 . . 121.7(3)
C24 C19 C20 . . 116.1(3)
C24 C19 B1 . . 122.4(3)
C20 C19 B1 . . 120.9(3)
C21 C20 C19 . . 122.2(3)
C22 C21 C20 . . 120.1(3)
C23 C22 C21 . . 119.3(3)
C22 C23 C24 . . 120.3(3)
C19 C24 C23 . . 122.0(3)
Cl1 C25 Cl2 . . 110.55(18)
Cl1 C25 Cl3 . . 110.0(2)
Cl2 C25 Cl3 . . 110.34(18)
N2 C26 N1 . . 137.7(3)
N2 C26 C26 . 2_576 111.4(3)
N1 C26 C26 . 2_576 111.0(3)
C26 N1 C1 . . 121.3(2)
C26 N1 B1 . 2_576 108.4(2)
C1 N1 B1 . 2_576 129.2(2)
C26 N2 C10 . . 119.0(2)
C26 N2 B1 . . 108.4(2)
C10 N2 B1 . . 131.7(2)

loop_
_geom_bond_atom_site_label_1
_geom_bond_atom_site_label_2
_geom_bond_site_symmetry_2
_geom_bond_distance
B1 N1 2_576 1.581(4)
B1 N2 . 1.585(4)
B1 C19 . 1.597(4)
B1 Br1 . 2.109(3)
C1 C8 . 1.397(4)
C1 C2 . 1.406(4)
C1 N1 . 1.454(4)
C2 C4 . 1.388(4)
C2 C3 . 1.508(4)
C4 C5 . 1.390(4)
C5 C7 . 1.382(4)
C5 C6 . 1.517(4)
C7 C8 . 1.398(4)
C8 C9 . 1.504(4)
C10 C11 . 1.389(4)
C10 C17 . 1.408(4)
C10 N2 . 1.461(4)
C11 C13 . 1.404(4)
C11 C12 . 1.503(4)
C13 C14 . 1.384(4)
C14 C16 . 1.387(4)
C14 C15 . 1.509(4)
C16 C17 . 1.387(4)
C17 C18 . 1.504(4)
C19 C24 . 1.390(4)
C19 C20 . 1.397(4)
C20 C21 . 1.388(4)
C21 C22 . 1.381(4)
C22 C23 . 1.366(4)
C23 C24 . 1.399(4)
C25 Cl1 . 1.746(3)
C25 Cl2 . 1.760(4)
C25 Cl3 . 1.762(4)
C26 N2 . 1.320(3)
C26 N1 . 1.327(4)
C26 C26 2_576 1.466(5)
N1 B1 2_576 1.581(4)
